data_7235497
loop_
_publ_author_name
'White, Nicholas G.'
'Lovett, Henry G.'
'Beer, Paul D.'

_publ_section_title
;
 Bis-triazolium containing macrocycles, pseudorotaxanes and interlocked
 structures for anion recognition
;
_journal_issue 24
_journal_name_full 'RSC Advances'
_journal_page_first 12133
_journal_paper_doi 10.1039/C4RA00615A
_journal_volume 4
_journal_year 2014
_chemical_compound_source synthesized
_chemical_formula_moiety 'C36 H44 N6 O7, 0.5(C2 H3 N), H2 O, 2(N3)'
_chemical_formula_sum 'C37 H47.5 N12.5 O8'
_chemical_formula_weight 795.37
_space_group_IT_number 2
_space_group_name_Hall '-P 1'
_space_group_name_H-M_alt 'P -1'
_symmetry_cell_setting triclinic
_symmetry_space_group_name_Hall '-P 1'
_symmetry_space_group_name_H-M 'P -1'
_atom_sites_solution_hydrogens geom
_atom_sites_solution_primary direct
_cell_angle_alpha 71.43(3)
_cell_angle_beta 83.52(3)
_cell_angle_gamma 83.86(4)
_cell_formula_units_Z 2
_cell_length_a 9.297(10)
_cell_length_b 12.385(11)
_cell_length_c 18.544(16)
_cell_measurement_reflns_used 3254
_cell_measurement_temperature 150
_cell_measurement_theta_max 29.3
_cell_measurement_theta_min 1.1
_cell_volume 2005(3)
_computing_cell_refinement 'CrystalClear (Rigaku, 1997--2002)'
_computing_data_collection 'CrystalClear (Rigaku, 1997--2002)'
_computing_data_reduction 'CrystalClear (Rigaku, 1997--2002)'
_computing_publication_material 'CRYSTALS (Betteridge et al., 2003)'
_computing_structure_refinement 'CRYSTALS (Betteridge et al., 2003)'
_computing_structure_solution 'SUPERFLIP (Palatinus & Chapuis, 2007)'
_diffrn_ambient_temperature 150
_diffrn_measured_fraction_theta_full 0.976
_diffrn_measured_fraction_theta_max 0.839
_diffrn_measurement_device Serial
_diffrn_measurement_device_type
;
Rigaku Saturn724+ (2x2 bin mode)
;
_diffrn_measurement_method \w/2\q
_diffrn_radiation_monochromator synchrotron
_diffrn_radiation_type synchrotron
_diffrn_radiation_wavelength 0.68890
_diffrn_reflns_av_R_equivalents 0.157
_diffrn_reflns_limit_h_max 13
_diffrn_reflns_limit_h_min -13
_diffrn_reflns_limit_k_max 17
_diffrn_reflns_limit_k_min -11
_diffrn_reflns_limit_l_max 26
_diffrn_reflns_limit_l_min -26
_diffrn_reflns_number 22114
_diffrn_reflns_theta_full 25.164
_diffrn_reflns_theta_max 30.688
_diffrn_reflns_theta_min 1.162
_diffrn_standards_decay_% 0
_diffrn_standards_interval_count 0
_diffrn_standards_interval_time 0
_diffrn_standards_number 0
_exptl_absorpt_coefficient_mu 0.096
_exptl_absorpt_correction_T_max 1.000
_exptl_absorpt_correction_T_min 0.491
_exptl_absorpt_correction_type multi-scan
_exptl_absorpt_process_details
;
CrystalClear (Rigaku, 1997--2002)
;
_exptl_crystal_colour colourless
_exptl_crystal_density_diffrn 1.317
_exptl_crystal_density_method 'not measured'
_exptl_crystal_description needle
_exptl_crystal_F_000 842
_exptl_crystal_size_max 0.08
_exptl_crystal_size_mid 0.02
_exptl_crystal_size_min 0.01
_refine_diff_density_max 0.79
_refine_diff_density_min -0.72
_refine_ls_extinction_method None
_refine_ls_goodness_of_fit_ref 0.9231
_refine_ls_hydrogen_treatment constr
_refine_ls_matrix_type full
_refine_ls_number_parameters 532
_refine_ls_number_reflns 5086
_refine_ls_number_restraints 51
_refine_ls_R_factor_all 0.1618
_refine_ls_R_factor_gt 0.1101
_refine_ls_shift/su_max 0.0007503
_refine_ls_shift/su_mean 0.0000321
_refine_ls_structure_factor_coef Fsqd
_refine_ls_weighting_details
;
 Method, part 1, Chebychev polynomial, (Watkin, 1994, Prince, 1982) 
 [weight] = 1.0/[A~0~*T~0~(x)+A~1~*T~1~(x) ... +A~n-1~]*T~n-1~(x)] 
 where A~i~ are the Chebychev coefficients listed below and x= Fcalc/Fmax 
 Method = Robust Weighting (Prince, 1982) 
 W = [weight] * [1-(deltaF/6*sigmaF)^2^]^2^ 
 A~i~ are: 
 55.1 86.5 52.5 21.0 4.72 
;
_refine_ls_weighting_scheme calc
_refine_ls_wR_factor_all 0.2467
_refine_ls_wR_factor_gt 0.2158
_refine_ls_wR_factor_ref 0.2467
_reflns_limit_h_max 13
_reflns_limit_h_min -13
_reflns_limit_k_max 17
_reflns_limit_k_min -14
_reflns_limit_l_max 26
_reflns_limit_l_min 0
_reflns_number_gt 3336
_reflns_number_total 10447
_reflns_threshold_expression I>2.0\s(I)
_oxford_diffrn_Wilson_B_factor 1.89
_oxford_diffrn_Wilson_scale 12.11
_oxford_refine_ls_r_factor_ref 0.1618
_oxford_refine_ls_scale 0.3558(10)
_oxford_reflns_number_all 5086
_oxford_reflns_threshold_expression_ref I>-3.0\s(I)
_cod_data_source_file c4ra00615a2.cif
_cod_data_source_block triazoliummacrocycle5N3
_cod_depositor_comments
;
The following automatic conversions were performed:

data item '_exptl_absorpt_correction_type' value 'Multi-scan' was
changed to 'multi-scan' in accordance with the
/home/saulius/struct/COD-crude-data/automatic-downloads/DataCite-retrospective/RSC/depositions/lib/dictionaries/cif_core.dic
dictionary named 'cif_core.dic' version 2.4.2 last updated on
2011-04-26.

Automatic conversion script
Id: cif_fix_values 6909 2019-04-08 15:41:33Z antanas 
;
_cod_original_sg_symbol_H-M 'P -1 '
_cod_database_code 7235497

loop_
_symmetry_equiv_pos_as_xyz
x,y,z
-x,-y,-z

loop_
_atom_site_label
_atom_site_type_symbol
_atom_site_fract_x
_atom_site_fract_y
_atom_site_fract_z
_atom_site_U_iso_or_equiv
_atom_site_occupancy
_atom_site_adp_type
_atom_site_refinement_flags_posn
_atom_site_refinement_flags_adp
_atom_site_disorder_group
O1 O 0.4485(7) 0.2430(6) 0.8208(3) 0.0699 1.0000 Uani . . .
O3 O 0.3354(5) 0.8492(4) 0.8932(2) 0.0313 1.0000 Uani . . .
C4 C 0.3413(7) 0.8963(6) 0.9535(4) 0.0311 1.0000 Uani . . .
C5 C 0.4222(7) 0.8090(6) 1.0144(4) 0.0337 1.0000 Uani . . .
N6 N 0.5767(6) 0.7924(5) 0.9880(3) 0.0256 1.0000 Uani . . .
N7 N 0.6565(6) 0.8790(5) 0.9713(3) 0.0261 1.0000 Uani . . .
N8 N 0.7847(6) 0.8400(5) 0.9478(3) 0.0284 1.0000 Uani . . .
C9 C 0.7872(7) 0.7291(6) 0.9487(4) 0.0253 1.0000 Uani . . .
C10 C 0.6495(7) 0.7000(5) 0.9752(3) 0.0245 1.0000 Uani . . .
C11 C 0.9162(7) 0.6645(5) 0.9250(3) 0.0211 1.0000 Uani . . .
C12 C 1.0498(7) 0.6551(5) 0.9550(4) 0.0282 1.0000 Uani . . .
C13 C 1.1660(7) 0.5911(6) 0.9318(4) 0.0293 1.0000 Uani . . .
C14 C 1.1503(7) 0.5361(5) 0.8795(4) 0.0269 1.0000 Uani . . .
C15 C 1.0166(7) 0.5465(5) 0.8478(3) 0.0227 1.0000 Uani . . .
C16 C 0.9003(7) 0.6086(5) 0.8731(4) 0.0259 1.0000 Uani . . .
C17 C 0.9915(7) 0.4833(5) 0.7962(3) 0.0261 1.0000 Uani . . .
N18 N 1.0827(6) 0.4718(5) 0.7352(3) 0.0297 1.0000 Uani . . .
N19 N 1.0307(6) 0.4094(5) 0.6990(3) 0.0308 1.0000 Uani . . .
N20 N 0.9035(6) 0.3833(4) 0.7361(3) 0.0266 1.0000 Uani . . .
C21 C 0.8736(7) 0.4283(5) 0.7942(4) 0.0258 1.0000 Uani . . .
C22 C 0.8125(8) 0.3152(6) 0.7113(4) 0.0332 1.0000 Uani . . .
C23 C 0.6964(8) 0.3897(6) 0.6626(4) 0.0358 1.0000 Uani . . .
O24 O 0.7690(5) 0.4502(4) 0.5907(3) 0.0392 1.0000 Uani . . .
C25 C 0.6873(8) 0.5385(6) 0.5421(4) 0.0335 1.0000 Uani . . .
C26 C 0.7577(8) 0.5958(6) 0.4725(4) 0.0337 1.0000 Uani . . .
C27 C 0.6888(7) 0.6864(6) 0.4221(4) 0.0342 1.0000 Uani . . .
C28 C 0.5454(7) 0.7216(6) 0.4401(4) 0.0306 1.0000 Uani . . .
O29 O 0.4639(5) 0.8111(4) 0.3942(3) 0.0378 1.0000 Uani . . .
C30 C 0.5338(8) 0.8714(6) 0.3212(4) 0.0348 1.0000 Uani . . .
C31 C 0.4268(8) 0.9600(7) 0.2760(4) 0.0400 1.0000 Uani . . .
O32 O 0.4001(6) 1.0501(4) 0.3089(3) 0.0419 1.0000 Uani . . .
C33 C 0.3523(9) 1.1555(7) 0.2561(4) 0.0495 1.0000 Uani . . .
C34 C 0.3183(9) 1.2435(7) 0.2960(4) 0.0462 1.0000 Uani . . .
O35 O 0.1817(6) 1.2256(4) 0.3374(3) 0.0453 1.0000 Uani . . .
C36 C 0.1503(11) 1.2959(7) 0.3856(5) 0.0533 1.0000 Uani . . .
C37 C 0.0121(11) 1.2696(7) 0.4315(5) 0.0554 1.0000 Uani . . .
O38 O 0.0347(6) 1.1673(5) 0.4924(3) 0.0494 1.0000 Uani . . .
C39 C -0.0961(9) 1.1302(8) 0.5386(4) 0.0535 1.0000 Uani . . .
C40 C -0.0514(9) 1.0370(7) 0.6089(4) 0.0403 1.0000 Uani . . .
O41 O -0.0072(6) 1.0900(4) 0.6597(3) 0.0432 1.0000 Uani . . .
C42 C 0.0744(7) 1.0256(6) 0.7174(4) 0.0338 1.0000 Uani . . .
C43 C 0.1154(7) 1.0829(6) 0.7642(4) 0.0311 1.0000 Uani . . .
C44 C 0.2024(7) 1.0250(5) 0.8251(4) 0.0266 1.0000 Uani . . .
C45 C 0.2489(7) 0.9128(6) 0.8349(4) 0.0278 1.0000 Uani . . .
C46 C 0.2091(8) 0.8552(6) 0.7894(4) 0.0356 1.0000 Uani . . .
C47 C 0.1199(8) 0.9103(6) 0.7304(4) 0.0383 1.0000 Uani . . .
C48 C 0.4747(8) 0.6620(7) 0.5086(4) 0.0406 1.0000 Uani . . .
C49 C 0.5460(8) 0.5698(7) 0.5601(4) 0.0399 1.0000 Uani . . .
C50 C 1.2256(8) 0.5155(7) 0.7074(4) 0.0441 1.0000 Uani . . .
C51 C 0.9028(7) 0.9165(6) 0.9226(4) 0.0324 1.0000 Uani . . .
N52 N 1.1475(6) 0.2563(5) 0.8805(4) 0.0433 1.0000 Uani D U .
N53 N 1.0306(5) 0.2248(5) 0.8936(3) 0.0358 1.0000 Uani D U .
N54 N 0.9132(6) 0.1944(5) 0.9075(3) 0.0440 1.0000 Uani D U .
N55 N 0.5107(7) 0.4678(7) 0.8066(3) 0.0610 1.0000 Uani D U .
N56 N 0.5400(6) 0.4838(6) 0.8616(3) 0.0447 1.0000 Uani D U .
N57 N 0.5777(7) 0.4936(6) 0.9166(3) 0.0567 1.0000 Uani D U .
H41 H 0.2432 0.9117 0.9740 0.0383 1.0000 Uiso R . .
H42 H 0.3904 0.9654 0.9362 0.0381 1.0000 Uiso R . .
H51 H 0.4139 0.8295 1.0609 0.0445 1.0000 Uiso R . .
H52 H 0.3789 0.7366 1.0256 0.0439 1.0000 Uiso R . .
H101 H 0.6121 0.6303 0.9827 0.0335 1.0000 Uiso R . .
H121 H 1.0600 0.6925 0.9905 0.0361 1.0000 Uiso R . .
H131 H 1.2549 0.5835 0.9525 0.0333 1.0000 Uiso R . .
H141 H 1.2285 0.4918 0.8644 0.0320 1.0000 Uiso R . .
H161 H 0.8085 0.6137 0.8545 0.0332 1.0000 Uiso R . .
H211 H 0.7877 0.4232 0.8266 0.0265 1.0000 Uiso R . .
H221 H 0.7683 0.2586 0.7558 0.0420 1.0000 Uiso R . .
H222 H 0.8768 0.2769 0.6799 0.0428 1.0000 Uiso R . .
H232 H 0.6521 0.4465 0.6871 0.0452 1.0000 Uiso R . .
H231 H 0.6221 0.3430 0.6566 0.0452 1.0000 Uiso R . .
H261 H 0.8533 0.5737 0.4605 0.0417 1.0000 Uiso R . .
H271 H 0.7380 0.7254 0.3751 0.0393 1.0000 Uiso R . .
H301 H 0.6156 0.9086 0.3283 0.0465 1.0000 Uiso R . .
H302 H 0.5665 0.8160 0.2942 0.0461 1.0000 Uiso R . .
H311 H 0.4656 0.9928 0.2225 0.0493 1.0000 Uiso R . .
H312 H 0.3342 0.9276 0.2770 0.0490 1.0000 Uiso R . .
H331 H 0.4322 1.1787 0.2175 0.0563 1.0000 Uiso R . .
H332 H 0.2674 1.1472 0.2322 0.0563 1.0000 Uiso R . .
H341 H 0.3915 1.2325 0.3318 0.0569 1.0000 Uiso R . .
H342 H 0.3182 1.3193 0.2606 0.0576 1.0000 Uiso R . .
H361 H 0.2267 1.2834 0.4196 0.0694 1.0000 Uiso R . .
H362 H 0.1461 1.3762 0.3538 0.0691 1.0000 Uiso R . .
H371 H -0.0253 1.3330 0.4513 0.0597 1.0000 Uiso R . .
H372 H -0.0572 1.2589 0.3989 0.0602 1.0000 Uiso R . .
H392 H -0.1469 1.1933 0.5534 0.0674 1.0000 Uiso R . .
H391 H -0.1612 1.1026 0.5119 0.0672 1.0000 Uiso R . .
H402 H -0.1344 0.9936 0.6332 0.0533 1.0000 Uiso R . .
H401 H 0.0277 0.9865 0.5960 0.0529 1.0000 Uiso R . .
H431 H 0.0846 1.1614 0.7552 0.0369 1.0000 Uiso R . .
H441 H 0.2265 1.0634 0.8573 0.0358 1.0000 Uiso R . .
H461 H 0.2421 0.7781 0.7972 0.0390 1.0000 Uiso R . .
H471 H 0.0921 0.8721 0.6993 0.0452 1.0000 Uiso R . .
H481 H 0.3769 0.6846 0.5211 0.0500 1.0000 Uiso R . .
H491 H 0.4977 0.5306 0.6059 0.0533 1.0000 Uiso R . .
H501 H 1.2474 0.5224 0.6543 0.0690 1.0000 Uiso R . .
H503 H 1.2991 0.4644 0.7359 0.0692 1.0000 Uiso R . .
H502 H 1.2274 0.5898 0.7139 0.0693 1.0000 Uiso R . .
H512 H 0.9595 0.9032 0.8794 0.0530 1.0000 Uiso R . .
H511 H 0.9639 0.9067 0.9628 0.0534 1.0000 Uiso R . .
H513 H 0.8644 0.9954 0.9071 0.0530 1.0000 Uiso R . .
N1 N 0.6684(17) 1.1848(14) 0.3865(9) 0.0684 0.5000 Uani D U -1
C2 C 0.616(2) 1.1045(17) 0.4258(10) 0.0779 0.5000 Uani D U -1
C3 C 0.555(3) 1.010(2) 0.4818(13) 0.0991 0.5000 Uani D U -1
H31 H 0.5912 0.9947 0.5303 0.1250 0.5000 Uiso R . -1
H32 H 0.4532 1.0274 0.4857 0.1250 0.5000 Uiso R . -1
H33 H 0.5754 0.9438 0.4654 0.1250 0.5000 Uiso R . -1
H11 H 0.3603 0.2461 0.8385 0.0828 1.0000 Uiso R . .
H12 H 0.4674 0.3106 0.8165 0.0828 1.0000 Uiso R . .

loop_
_atom_site_aniso_label
_atom_site_aniso_U_11
_atom_site_aniso_U_22
_atom_site_aniso_U_33
_atom_site_aniso_U_23
_atom_site_aniso_U_13
_atom_site_aniso_U_12
O1 0.059(4) 0.098(5) 0.060(4) -0.040(4) 0.000(3) 0.003(4)
O3 0.031(3) 0.033(3) 0.029(3) -0.011(2) -0.002(2) 0.004(2)
C4 0.025(4) 0.035(4) 0.041(4) -0.026(4) 0.003(3) 0.002(3)
C5 0.022(4) 0.044(4) 0.028(4) -0.006(3) 0.007(3) 0.001(3)
N6 0.022(3) 0.025(3) 0.027(3) -0.007(3) -0.002(2) 0.004(3)
N7 0.020(3) 0.031(3) 0.027(3) -0.010(3) 0.000(2) 0.001(3)
N8 0.020(3) 0.037(4) 0.028(3) -0.012(3) 0.006(2) -0.003(3)
C9 0.023(4) 0.028(4) 0.028(4) -0.014(3) -0.001(3) -0.003(3)
C10 0.027(4) 0.023(4) 0.021(3) -0.003(3) -0.002(3) -0.001(3)
C11 0.028(4) 0.017(3) 0.019(3) -0.007(3) -0.002(3) -0.001(3)
C12 0.030(4) 0.016(4) 0.038(4) -0.007(3) -0.006(3) 0.002(3)
C13 0.023(4) 0.032(4) 0.031(4) -0.008(3) -0.005(3) 0.004(3)
C14 0.029(4) 0.018(4) 0.034(4) -0.012(3) 0.002(3) 0.006(3)
C15 0.025(4) 0.023(4) 0.020(3) -0.008(3) -0.001(3) 0.002(3)
C16 0.026(4) 0.027(4) 0.025(4) -0.010(3) 0.005(3) -0.004(3)
C17 0.025(4) 0.024(4) 0.024(4) -0.003(3) -0.003(3) 0.008(3)
N18 0.024(3) 0.045(4) 0.018(3) -0.009(3) -0.001(2) 0.006(3)
N19 0.031(3) 0.037(4) 0.027(3) -0.015(3) -0.006(3) 0.005(3)
N20 0.030(3) 0.025(3) 0.023(3) -0.006(3) -0.005(2) 0.005(2)
C21 0.027(4) 0.025(4) 0.024(4) -0.010(3) 0.004(3) 0.003(3)
C22 0.048(5) 0.024(4) 0.031(4) -0.009(3) -0.011(3) -0.006(3)
C23 0.041(4) 0.039(4) 0.029(4) -0.010(3) -0.005(3) -0.009(4)
O24 0.031(3) 0.053(3) 0.032(3) -0.012(3) 0.000(2) -0.003(2)
C25 0.031(4) 0.043(5) 0.029(4) -0.012(4) -0.011(3) -0.004(3)
C26 0.028(4) 0.042(5) 0.031(4) -0.013(4) 0.004(3) -0.003(3)
C27 0.035(4) 0.041(5) 0.026(4) -0.010(4) 0.001(3) -0.004(3)
C28 0.030(4) 0.037(4) 0.022(4) -0.005(3) -0.001(3) -0.007(3)
O29 0.034(3) 0.045(3) 0.030(3) -0.009(2) 0.003(2) 0.001(2)
C30 0.036(4) 0.037(4) 0.028(4) -0.005(3) 0.003(3) -0.007(3)
C31 0.049(5) 0.049(5) 0.023(4) -0.013(4) 0.000(3) -0.004(4)
O32 0.053(3) 0.036(3) 0.031(3) -0.003(2) -0.011(2) 0.004(2)
C33 0.054(5) 0.046(5) 0.040(5) -0.002(4) -0.008(4) -0.002(4)
C34 0.051(5) 0.040(5) 0.044(5) -0.006(4) -0.017(4) -0.001(4)
O35 0.054(4) 0.040(3) 0.043(3) -0.012(3) -0.013(3) -0.002(3)
C36 0.088(7) 0.032(5) 0.040(5) -0.011(4) -0.016(5) 0.008(4)
C37 0.091(7) 0.034(5) 0.044(5) -0.018(4) -0.022(5) 0.019(5)
O38 0.058(4) 0.048(3) 0.041(3) -0.013(3) -0.015(3) 0.013(3)
C39 0.054(6) 0.075(6) 0.036(5) -0.025(5) -0.013(4) 0.012(5)
C40 0.048(5) 0.048(5) 0.031(4) -0.018(4) -0.012(3) 0.001(4)
O41 0.052(3) 0.047(3) 0.036(3) -0.020(3) -0.017(3) 0.011(3)
C42 0.033(4) 0.035(4) 0.031(4) -0.009(4) 0.004(3) -0.002(3)
C43 0.033(4) 0.024(4) 0.032(4) -0.008(3) 0.004(3) 0.005(3)
C44 0.028(4) 0.022(4) 0.030(4) -0.012(3) 0.001(3) 0.002(3)
C45 0.021(4) 0.034(4) 0.024(4) -0.009(3) 0.010(3) 0.003(3)
C46 0.047(5) 0.026(4) 0.032(4) -0.009(3) 0.002(3) 0.003(3)
C47 0.056(5) 0.035(4) 0.027(4) -0.016(3) 0.002(4) -0.003(4)
C48 0.025(4) 0.058(5) 0.036(4) -0.014(4) 0.001(3) -0.002(4)
C49 0.028(4) 0.062(5) 0.030(4) -0.011(4) -0.008(3) -0.008(4)
C50 0.034(4) 0.058(5) 0.041(5) -0.015(4) 0.000(3) -0.004(4)
C51 0.020(4) 0.028(4) 0.049(4) -0.012(3) -0.001(3) -0.001(3)
N52 0.051(3) 0.038(4) 0.041(3) -0.014(3) -0.003(3) 0.003(3)
N53 0.051(3) 0.029(3) 0.023(3) -0.005(2) 0.000(3) 0.004(3)
N54 0.054(3) 0.034(3) 0.037(3) -0.007(3) 0.014(3) 0.000(3)
N55 0.043(3) 0.088(4) 0.060(4) -0.031(3) -0.001(3) -0.014(3)
N56 0.024(3) 0.060(3) 0.057(3) -0.028(3) 0.012(2) -0.016(2)
N57 0.051(3) 0.065(4) 0.064(4) -0.030(3) 0.001(3) -0.019(3)
N1 0.056(9) 0.094(12) 0.075(11) -0.057(9) -0.014(7) 0.010(7)
C2 0.077(10) 0.103(12) 0.079(11) -0.054(9) -0.032(8) -0.010(8)
C3 0.104(12) 0.114(13) 0.101(14) -0.050(10) -0.030(10) -0.029(10)

loop_
_atom_type_symbol
_atom_type_scat_dispersion_real
_atom_type_scat_dispersion_imag
_atom_type_scat_Cromer_Mann_a1
_atom_type_scat_Cromer_Mann_b1
_atom_type_scat_Cromer_Mann_a2
_atom_type_scat_Cromer_Mann_b2
_atom_type_scat_Cromer_Mann_a3
_atom_type_scat_Cromer_Mann_b3
_atom_type_scat_Cromer_Mann_a4
_atom_type_scat_Cromer_Mann_b4
_atom_type_scat_Cromer_Mann_c
_atom_type_scat_source
C 0.0033 0.0016 2.3100 20.8439 1.0200 10.2075 1.5886 0.5687 0.8650 51.6512 0.2156 'International Tables Vol C 4.2.6.8 and 6.1.1.4'
H 0.0000 0.0000 0.4930 10.5109 0.3229 26.1257 0.1402 3.1424 0.0408 57.7998 0.0030 'International Tables Vol C 4.2.6.8 and 6.1.1.4'
N 0.0061 0.0033 12.2126 0.0057 3.1322 9.8933 2.0125 28.9975 1.1663 0.5826 -11.5290 'International Tables Vol C 4.2.6.8 and 6.1.1.4'
O 0.0106 0.0060 3.0485 13.2771 2.2868 5.7011 1.5463 0.3239 0.8670 32.9089 0.2508 'International Tables Vol C 4.2.6.8 and 6.1.1.4'
Cl 0.1484 0.1585 11.4604 0.0104 7.1964 1.1662 6.2556 18.5194 1.6455 47.7784 -9.5574 'International Tables Vol C 4.2.6.8 and 6.1.1.4'

loop_
_geom_angle_atom_site_label_1
_geom_angle_atom_site_label_2
_geom_angle_atom_site_label_3
_geom_angle
_geom_angle_publ_flag
H11 O1 H12 98.8 no
C4 O3 C45 115.8(5) yes
O3 C4 C5 107.4(5) yes
O3 C4 H41 109.2 no
C5 C4 H41 109.6 no
O3 C4 H42 111.5 no
C5 C4 H42 109.5 no
H41 C4 H42 109.6 no
C4 C5 N6 111.3(5) yes
C4 C5 H51 111.4 no
N6 C5 H51 110.3 no
C4 C5 H52 107.8 no
N6 C5 H52 107.9 no
H51 C5 H52 108.1 no
C5 N6 N7 118.0(5) yes
C5 N6 C10 129.1(6) yes
N7 N6 C10 112.8(5) yes
N6 N7 N8 104.1(5) yes
N7 N8 C9 112.7(5) yes
N7 N8 C51 119.2(5) yes
C9 N8 C51 128.0(5) yes
N8 C9 C10 103.8(5) yes
N8 C9 C11 124.1(6) yes
C10 C9 C11 132.1(6) yes
C9 C10 N6 106.5(6) yes
C9 C10 H101 127.3 no
N6 C10 H101 126.2 no
C9 C11 C12 122.6(5) yes
C9 C11 C16 117.6(6) yes
C12 C11 C16 119.9(6) yes
C11 C12 C13 119.8(6) yes
C11 C12 H121 119.6 no
C13 C12 H121 120.6 no
C12 C13 C14 120.3(6) yes
C12 C13 H131 119.9 no
C14 C13 H131 119.8 no
C13 C14 C15 120.4(6) yes
C13 C14 H141 120.3 no
C15 C14 H141 119.3 no
C14 C15 C16 118.5(6) yes
C14 C15 C17 122.4(6) yes
C16 C15 C17 118.7(6) yes
C15 C16 C11 121.0(6) yes
C15 C16 H161 120.1 no
C11 C16 H161 118.9 no
C15 C17 N18 126.5(6) yes
C15 C17 C21 129.5(6) yes
N18 C17 C21 104.0(6) yes
C17 N18 N19 112.7(5) yes
C17 N18 C50 129.2(6) yes
N19 N18 C50 118.0(5) yes
N18 N19 N20 104.1(5) yes
N19 N20 C21 112.3(5) yes
N19 N20 C22 119.8(5) yes
C21 N20 C22 128.0(6) yes
C17 C21 N20 106.8(6) yes
C17 C21 H211 126.6 no
N20 C21 H211 126.7 no
N20 C22 C23 111.6(6) yes
N20 C22 H221 109.9 no
C23 C22 H221 110.6 no
N20 C22 H222 106.3 no
C23 C22 H222 108.3 no
H221 C22 H222 110.1 no
C22 C23 O24 106.9(6) yes
C22 C23 H232 108.6 no
O24 C23 H232 107.8 no
C22 C23 H231 110.8 no
O24 C23 H231 112.2 no
H232 C23 H231 110.4 no
C23 O24 C25 116.6(5) yes
O24 C25 C26 116.2(6) yes
O24 C25 C49 123.4(6) yes
C26 C25 C49 120.4(7) yes
C25 C26 C27 120.7(7) yes
C25 C26 H261 119.9 no
C27 C26 H261 119.4 no
C26 C27 C28 119.9(6) yes
C26 C27 H271 120.1 no
C28 C27 H271 120.0 no
C27 C28 O29 125.5(6) yes
C27 C28 C48 119.0(7) yes
O29 C28 C48 115.5(6) yes
C28 O29 C30 116.3(5) yes
O29 C30 C31 109.5(6) yes
O29 C30 H301 110.0 no
C31 C30 H301 109.3 no
O29 C30 H302 108.0 no
C31 C30 H302 109.6 no
H301 C30 H302 110.5 no
C30 C31 O32 108.6(6) yes
C30 C31 H311 111.3 no
O32 C31 H311 107.9 no
C30 C31 H312 111.2 no
O32 C31 H312 108.6 no
H311 C31 H312 109.2 no
C31 O32 C33 112.8(6) yes
O32 C33 C34 109.6(6) yes
O32 C33 H331 107.0 no
C34 C33 H331 108.9 no
O32 C33 H332 111.2 no
C34 C33 H332 110.4 no
H331 C33 H332 109.7 no
C33 C34 O35 108.5(6) yes
C33 C34 H341 107.7 no
O35 C34 H341 108.6 no
C33 C34 H342 111.4 no
O35 C34 H342 110.3 no
H341 C34 H342 110.1 no
C34 O35 C36 112.0(6) yes
O35 C36 C37 110.5(7) yes
O35 C36 H361 110.0 no
C37 C36 H361 108.9 no
O35 C36 H362 108.8 no
C37 C36 H362 110.3 no
H361 C36 H362 108.3 no
C36 C37 O38 108.7(7) yes
C36 C37 H371 110.1 no
O38 C37 H371 110.6 no
C36 C37 H372 108.2 no
O38 C37 H372 109.6 no
H371 C37 H372 109.6 no
C37 O38 C39 113.2(6) yes
O38 C39 C40 106.8(6) yes
O38 C39 H392 109.5 no
C40 C39 H392 109.2 no
O38 C39 H391 112.5 no
C40 C39 H391 110.5 no
H392 C39 H391 108.3 no
C39 C40 O41 107.7(6) yes
C39 C40 H402 109.1 no
O41 C40 H402 109.0 no
C39 C40 H401 110.9 no
O41 C40 H401 110.3 no
H402 C40 H401 109.8 no
C40 O41 C42 118.6(6) yes
O41 C42 C43 115.6(6) yes
O41 C42 C47 124.8(6) yes
C43 C42 C47 119.6(7) yes
C42 C43 C44 120.4(6) yes
C42 C43 H431 119.5 no
C44 C43 H431 120.1 no
C43 C44 C45 118.6(6) yes
C43 C44 H441 119.8 no
C45 C44 H441 121.7 no
O3 C45 C44 122.4(6) yes
O3 C45 C46 115.8(6) yes
C44 C45 C46 121.7(6) yes
C45 C46 C47 120.4(7) yes
C45 C46 H461 120.3 no
C47 C46 H461 119.3 no
C46 C47 C42 119.3(7) yes
C46 C47 H471 121.2 no
C42 C47 H471 119.5 no
C28 C48 C49 120.8(7) yes
C28 C48 H481 119.7 no
C49 C48 H481 119.5 no
C48 C49 C25 119.1(7) yes
C48 C49 H491 120.1 no
C25 C49 H491 120.8 no
N18 C50 H501 111.0 no
N18 C50 H503 109.8 no
H501 C50 H503 108.7 no
N18 C50 H502 109.6 no
H501 C50 H502 108.9 no
H503 C50 H502 108.8 no
N8 C51 H512 110.3 no
N8 C51 H511 111.3 no
H512 C51 H511 109.7 no
N8 C51 H513 110.6 no
H512 C51 H513 107.3 no
H511 C51 H513 107.5 no
N52 N53 N54 178.9(7) yes
N55 N56 N57 174.9(8) yes
N1 C2 C3 173(2) yes
C2 C3 H31 112.3 no
C2 C3 H32 106.8 no
H31 C3 H32 109.5 no
C2 C3 H33 109.3 no
H31 C3 H33 109.5 no
H32 C3 H33 109.5 no

loop_
_geom_bond_atom_site_label_1
_geom_bond_atom_site_label_2
_geom_bond_distance
_geom_bond_publ_flag
O1 H11 0.850 no
O1 H12 0.850 no
O3 C4 1.426(8) yes
O3 C45 1.399(8) yes
C4 C5 1.500(10) yes
C4 H41 0.971 no
C4 H42 0.958 no
C5 N6 1.479(8) yes
C5 H51 0.967 no
C5 H52 0.975 no
N6 N7 1.305(7) yes
N6 C10 1.341(8) yes
N7 N8 1.319(7) yes
N8 C9 1.367(8) yes
N8 C51 1.464(8) yes
C9 C10 1.362(9) yes
C9 C11 1.473(9) yes
C10 H101 0.928 no
C11 C12 1.396(9) yes
C11 C16 1.382(9) yes
C12 C13 1.382(9) yes
C12 H121 0.936 no
C13 C14 1.379(9) yes
C13 H131 0.934 no
C14 C15 1.411(9) yes
C14 H141 0.935 no
C15 C16 1.385(9) yes
C15 C17 1.466(9) yes
C16 H161 0.944 no
C17 N18 1.371(8) yes
C17 C21 1.361(9) yes
N18 N19 1.327(8) yes
N18 C50 1.465(9) yes
N19 N20 1.316(8) yes
N20 C21 1.354(8) yes
N20 C22 1.458(8) yes
C21 H211 0.939 no
C22 C23 1.519(10) yes
C22 H221 0.978 no
C22 H222 0.979 no
C23 O24 1.436(8) yes
C23 H232 0.985 no
C23 H231 0.983 no
O24 C25 1.391(8) yes
C25 C26 1.386(10) yes
C25 C49 1.364(10) yes
C26 C27 1.362(10) yes
C26 H261 0.926 no
C27 C28 1.396(10) yes
C27 H271 0.944 no
C28 O29 1.375(8) yes
C28 C48 1.382(10) yes
O29 C30 1.440(8) yes
C30 C31 1.505(10) yes
C30 H301 0.972 no
C30 H302 0.976 no
C31 O32 1.422(9) yes
C31 H311 0.986 no
C31 H312 0.984 no
O32 C33 1.421(9) yes
C33 C34 1.490(11) yes
C33 H331 0.971 no
C33 H332 0.978 no
C34 O35 1.408(9) yes
C34 H341 0.973 no
C34 H342 0.959 no
O35 C36 1.423(9) yes
C36 C37 1.465(12) yes
C36 H361 0.970 no
C36 H362 0.980 no
C37 O38 1.418(9) yes
C37 H371 0.984 no
C37 H372 0.979 no
O38 C39 1.434(10) yes
C39 C40 1.505(11) yes
C39 H392 0.968 no
C39 H391 0.973 no
C40 O41 1.422(8) yes
C40 H402 0.971 no
C40 H401 0.973 no
O41 C42 1.367(8) yes
C42 C43 1.388(10) yes
C42 C47 1.397(10) yes
C43 C44 1.418(10) yes
C43 H431 0.950 no
C44 C45 1.370(9) yes
C44 H441 0.931 no
C45 C46 1.366(10) yes
C46 C47 1.400(10) yes
C46 H461 0.941 no
C47 H471 0.926 no
C48 C49 1.394(11) yes
C48 H481 0.948 no
C49 H491 0.926 no
C50 H501 0.961 no
C50 H503 0.960 no
C50 H502 0.968 no
C51 H512 0.958 no
C51 H511 0.957 no
C51 H513 0.967 no
N52 N53 1.168(3) yes
N53 N54 1.167(3) yes
N55 N56 1.165(3) yes
N56 N57 1.160(3) yes
N1 C2 1.147(9) yes
C2 C3 1.421(10) yes
C3 H31 0.950 no
C3 H32 0.950 no
C3 H33 0.950 no

loop_
_geom_hbond_atom_site_label_D
_geom_hbond_atom_site_label_H
_geom_hbond_atom_site_label_A
_geom_hbond_site_symmetry_A
_geom_hbond_angle_DHA
_geom_hbond_distance_DH
_geom_hbond_distance_HA
_geom_hbond_distance_DA
_geom_hbond_publ_flag
C4 H41 N54 2_667 133 0.97 2.55 3.294(11) yes
C5 H51 O1 2_667 132 0.97 2.53 3.257(11) yes
C10 H101 N57 . 142 0.93 2.45 3.233(11) yes
C21 H211 N56 . 154 0.94 2.43 3.297(11) yes
C22 H222 O41 1_645 149 0.98 2.57 3.443(11) yes
C23 H232 N55 . 143 0.99 2.52 3.360(11) yes
C30 H302 O1 2_666 147 0.98 2.49 3.346(11) yes
C44 H441 N52 1_465 136 0.93 2.58 3.312(11) yes
C50 H503 N55 1_655 140 0.96 2.50 3.291(11) yes
C51 H513 N54 1_565 142 0.97 2.56 3.375(11) yes
O1 H11 N52 1_455 179 0.85 2.05 2.898(11) yes
O1 H12 N55 . 180 0.85 1.98 2.827(11) yes
